data_7127616
loop_
_publ_author_name
'Greer, Samuel M.'
'\"Ungor, \"Okten'
'Beattie, Ross J.'
'Kiplinger, Jaqueline L.'
'Scott, Brian L.'
'Stein, Benjamin W.'
'Goodwin, Conrad A. P.'

_publ_section_title
;
 Low-spin 1,1'-diphosphametallocenates of chromium and iron.
;
_journal_issue 5
_journal_name_full 'Chemical communications (Cambridge, England)'
_journal_page_first 595
_journal_page_last 598
_journal_paper_doi 10.1039/d0cc06518h
_journal_volume 57
_journal_year 2021
_chemical_formula_moiety 'C14 H17 P'
_chemical_formula_sum 'C14 H17 P'
_chemical_formula_weight 216.24
_space_group_crystal_system triclinic
_space_group_IT_number 2
_space_group_name_Hall '-P 1'
_space_group_name_H-M_alt 'P -1'
_atom_sites_solution_hydrogens geom
_atom_sites_solution_primary heavy
_audit_creation_date 2018-01-30
_audit_creation_method
;
Olex2 1.2
(compiled 2018.04.26 svn.r3504 for OlexSys, GUI svn.r5492)
;
_audit_update_record
;
2020-05-11 deposited with the CCDC.	2020-11-30 downloaded from the CCDC.
;
_cell_angle_alpha 103.1739(17)
_cell_angle_beta 92.6248(19)
_cell_angle_gamma 100.705(2)
_cell_formula_units_Z 4
_cell_length_a 8.0727(2)
_cell_length_b 8.74422(19)
_cell_length_c 18.4065(4)
_cell_measurement_reflns_used 7494
_cell_measurement_temperature 150.00(1)
_cell_measurement_theta_max 70.8880
_cell_measurement_theta_min 5.0090
_cell_volume 1237.81(5)
_computing_cell_refinement 'CrysAlisPro 1.171.39.30c (Rigaku OD, 2017)'
_computing_data_collection 'CrysAlisPro 1.171.39.30c (Rigaku OD, 2017)'
_computing_data_reduction 'CrysAlisPro 1.171.39.30c (Rigaku OD, 2017)'
_computing_molecular_graphics 'Olex2 (Dolomanov et al., 2009)'
_computing_publication_material 'Olex2 (Dolomanov et al., 2009)'
_computing_structure_refinement 'ShelXL (Sheldrick, 2015)'
_computing_structure_solution 'ShelXS (Sheldrick, 2008)'
_diffrn_ambient_temperature 150.00(1)
_diffrn_detector 'CCD plate'
_diffrn_measured_fraction_theta_full 0.988
_diffrn_measured_fraction_theta_max 0.987
_diffrn_measurement_details
;
List of Runs (angles in degrees, time in seconds):

  # Type    Start    End  Width  t~exp~   \w     \q     \k     \f   Frames
#--------------------------------------------------------------------------
  1  \w     39.00  71.20   0.70    1.00    --    0.00  14.00-120.00   46
  2  \w    -86.00 -20.90   0.70    1.00    --    0.00  14.00-120.00   93
  3  \w     -1.00  25.60   0.70    1.00    --    0.00  14.00-120.00   38
  4  \w     58.00 142.00   0.70    2.00    --   55.00  60.00 -90.00  120
  5  \w    118.00 142.50   0.70    2.00    --   55.00  43.00   0.00   35
  6  \w      4.00  54.40   0.70    2.00    --   55.00  60.00 -60.00   72
  7  \w      8.00 141.70   0.70    2.00    --   55.00  29.00 -90.00  191
  8  \w    -30.00  -3.40   0.70    2.00    --   55.00  60.00 -90.00   38
  9  \w     52.00  94.70   0.70    2.00    --   55.00  43.00   0.00   61
 10  \w     36.00 143.10   0.70    2.00    --   55.00  60.00 150.00  153
 11  \w     83.00 142.50   0.70    2.00    --   55.00  43.00 150.00   85
 12  \w     39.00  79.60   0.70    2.00    --   55.00  43.00 150.00   58
 13  \w     13.00 143.20   0.70    2.00    --   55.00  60.00  30.00  186
 14  \w    140.00 175.00   0.70    2.00    --  110.00  60.00 120.00   50
 15  \w     88.00 118.10   0.70    2.00    --  110.00  60.00 120.00   43
 16  \w    101.00 133.90   0.70    2.00    --  110.00  29.00-180.00   47
 17  \w     35.00  61.60   0.70    2.00    --  110.00  60.00 120.00   38
 18  \w     81.00 123.00   0.70    2.00    --  110.00  48.00-180.00   60
 19  \w     63.00  89.60   0.70    2.00    --  110.00  48.00  30.00   38
 20  \w     65.00 196.60   0.70    2.00    --  110.00  60.00   0.00  188
 21  \w     35.00 116.20   0.70    2.00    --  110.00  57.00 -60.00  116
 22  \w    100.00 125.90   0.70    2.00    --  110.00  60.00-150.00   37
 23  \w     55.00  80.90   0.70    2.00    --  110.00  38.00 -60.00   37
 24  \w    135.00 160.90   0.70    2.00    --  110.00  48.00  30.00   37
 25  \w    167.00 198.50   0.70    2.00    --  110.00  48.00  30.00   45
 26  \w     22.00  60.50   0.70    2.00    --  110.00  60.00   0.00   55
 27  \w    136.00 194.10   0.70    2.00    --  110.00  60.00  60.00   83
 28  \w     48.00  99.10   0.70    2.00    --  110.00  19.00   0.00   73
 29  \w    131.00 183.50   0.70    2.00    --  110.00  19.00   0.00   75
 30  \w     74.00 165.00   0.70    2.00    --  110.00  60.00-180.00  130
 31  \w     21.00 144.20   0.70    2.00    --  110.00  10.00-180.00  176
 32  \w     88.00 196.50   0.70    2.00    --  110.00  38.00-120.00  155
 33  \w    109.00 186.70   0.70    2.00    --  110.00  57.00-120.00  111
 34  \w     27.00  53.60   0.70    2.00    --  110.00  48.00   0.00   38
 35  \w    119.00 175.00   0.70    2.00    --  110.00  60.00 -30.00   80
 36  \w    133.00 157.50   0.70    2.00    --  110.00  60.00  90.00   35
 37  \w     29.00 117.20   0.70    2.00    --  110.00  60.00  90.00  126
 38  \w     94.00 174.50   0.70    2.00    --  110.00  60.00-120.00  115
 39  \w    125.00 149.50   0.70    2.00    --  110.00  38.00 -90.00   35
 40  \w    154.00 178.50   0.70    2.00    --  110.00   0.00-150.00   35
 41  \w     36.00  61.20   0.70    2.00    --  110.00  10.00 -60.00   36
 42  \w     93.00 118.20   0.70    2.00    --  110.00  10.00 -60.00   36
 43  \w     62.00  87.20   0.70    2.00    --  110.00   0.00-150.00   36
 44  \w    142.00 166.50   0.70    2.00    --  110.00  60.00-150.00   35
 45  \w     57.00  82.20   0.70    2.00    --  110.00  38.00 -90.00   36
 46  \w    146.00 170.50   0.70    2.00    --  110.00  57.00 -60.00   35
 47  \w    163.00 187.50   0.70    2.00    --  110.00  29.00-180.00   35
 48  \w     39.00  64.20   0.70    2.00    --  110.00  57.00-120.00   36
 49  \w     96.00 122.60   0.70    2.00    --  110.00  38.00 -30.00   38
 50  \w    134.00 183.00   0.70    2.00    --  110.00  38.00 -30.00   70
 51  \w    134.00 158.50   0.70    2.00    --  110.00  29.00 -90.00   35
 52  \w     53.00 195.80   0.70    2.00    --  110.00  10.00  30.00  204
 53  \w    133.00 182.70   0.70    2.00    --  110.00  48.00 -30.00   71
;
_diffrn_measurement_device 'four-circle diffractometer'
_diffrn_measurement_device_type 'XtaLAB AFC11 (RINC): quarter-chi single'
_diffrn_measurement_method '\w scans'
_diffrn_orient_matrix_type 'CrysAlisPro convention (1999,Acta A55,543-557)'
_diffrn_orient_matrix_UB_11 -0.1425395000
_diffrn_orient_matrix_UB_12 -0.1132538000
_diffrn_orient_matrix_UB_13 0.0258707000
_diffrn_orient_matrix_UB_21 0.0066191000
_diffrn_orient_matrix_UB_22 0.1263664000
_diffrn_orient_matrix_UB_23 0.0742172000
_diffrn_orient_matrix_UB_31 -0.1329706000
_diffrn_orient_matrix_UB_32 0.0730339000
_diffrn_orient_matrix_UB_33 -0.0357025000
_diffrn_radiation_monochromator graphite
_diffrn_radiation_probe x-ray
_diffrn_radiation_type CuK\a
_diffrn_radiation_wavelength 1.54184
_diffrn_reflns_av_R_equivalents 0.0190
_diffrn_reflns_av_unetI/netI 0.0218
_diffrn_reflns_Laue_measured_fraction_full 0.988
_diffrn_reflns_Laue_measured_fraction_max 0.987
_diffrn_reflns_limit_h_max 9
_diffrn_reflns_limit_h_min -9
_diffrn_reflns_limit_k_max 10
_diffrn_reflns_limit_k_min -9
_diffrn_reflns_limit_l_max 22
_diffrn_reflns_limit_l_min -22
_diffrn_reflns_number 13067
_diffrn_reflns_point_group_measured_fraction_full 0.988
_diffrn_reflns_point_group_measured_fraction_max 0.987
_diffrn_reflns_theta_full 67.684
_diffrn_reflns_theta_max 68.247
_diffrn_reflns_theta_min 2.476
_diffrn_source 'fine-focus sealed X-ray tube'
_diffrn_source_type 'Enhance (Cu) X-ray Source'
_exptl_absorpt_coefficient_mu 1.664
_exptl_absorpt_correction_T_max 1.000
_exptl_absorpt_correction_T_min 0.703
_exptl_absorpt_correction_type gaussian
_exptl_absorpt_process_details
;
CrysAlisPro 1.171.39.30c (Rigaku Oxford Diffraction, 2017)
Numerical absorption correction based on gaussian integration over
			a multifaceted crystal model
Empirical absorption correction using spherical harmonics,
 implemented in SCALE3 ABSPACK scaling algorithm.
;
_exptl_crystal_colour 'clear colourless'
_exptl_crystal_colour_lustre clear
_exptl_crystal_colour_primary colourless
_exptl_crystal_density_diffrn 1.160
_exptl_crystal_description block
_exptl_crystal_F_000 464
_exptl_crystal_recrystallization_method 'Neat compound.'
_exptl_crystal_size_max 0.194
_exptl_crystal_size_mid 0.176
_exptl_crystal_size_min 0.089
_refine_diff_density_max 0.325
_refine_diff_density_min -0.265
_refine_diff_density_rms 0.039
_refine_ls_extinction_method none
_refine_ls_goodness_of_fit_ref 1.036
_refine_ls_hydrogen_treatment constr
_refine_ls_matrix_type full
_refine_ls_number_parameters 279
_refine_ls_number_reflns 4482
_refine_ls_number_restraints 0
_refine_ls_restrained_S_all 1.036
_refine_ls_R_factor_all 0.0344
_refine_ls_R_factor_gt 0.0329
_refine_ls_shift/su_max 0.001
_refine_ls_shift/su_mean 0.000
_refine_ls_structure_factor_coef Fsqd
_refine_ls_weighting_details 'w=1/[\s^2^(Fo^2^)+(0.0451P)^2^+0.4714P] where P=(Fo^2^+2Fc^2^)/3'
_refine_ls_weighting_scheme calc
_refine_ls_wR_factor_gt 0.0890
_refine_ls_wR_factor_ref 0.0899
_reflns_Friedel_coverage 0.000
_reflns_number_gt 4211
_reflns_number_total 4482
_reflns_threshold_expression 'I > 2\s(I)'
_cod_data_source_file d0cc06518h2.cif
_cod_data_source_block 6
_cod_depositor_comments 'Adding full bibliography for 7127612--7127619.cif.'
_cod_database_code 7127616
_manchester_internal_coll_name ldpm35
_manchester_internal_coll_client CAPG
_manchester_internal_coll_type custom
_manchester_internal_coll_frame_time 1/2s
_manchester_internal_coll_frame_width 0.7
_manchester_internal_coll_frame_method '\w scans'
_manchester_internal_coll_user CAPG
_manchester_internal_coll_date 29/1/18
_manchester_internal_process_user CAPG
_manchester_internal_process_date 30/1/18
_manchester_internal_solution_user CAPG
_manchester_internal_solution_date 30/1/18
_manchester_internal_refinement_user CAPG
_manchester_internal_refinement_date 30/1/18
_manchester_internal_validation_user CAPG
_manchester_internal_validation_date 10/1/2020
_manchester_internal_archive_date 10/1/2020
_shelx_shelxl_version_number 2018/3
_chemical_oxdiff_formula N
_shelx_space_group_comment
;
The symmetry employed for this shelxl refinement is uniquely defined
by the following loop, which should always be used as a source of
symmetry information in preference to the above space-group names.
They are only intended as comments.
;
_reflns_odcompleteness_completeness 96.45
_reflns_odcompleteness_iscentric 1
_reflns_odcompleteness_theta 71.77
_olex2_refinement_description
;
1. Fixed Uiso
 At 1.2 times of:
  All C(H) groups, All C(H,H,H,H,H,H) groups
 At 1.5 times of:
  All C(H,H,H) groups
2. Others
 Sof(H5D)=Sof(H5E)=Sof(H5F)=1-FVAR(1)
 Sof(H5A)=Sof(H5B)=Sof(H5C)=FVAR(1)
 Sof(H22D)=Sof(H22E)=Sof(H22F)=1-FVAR(2)
 Sof(H22A)=Sof(H22B)=Sof(H22C)=FVAR(2)
 Sof(H21D)=Sof(H21E)=Sof(H21F)=1-FVAR(3)
 Sof(H21A)=Sof(H21B)=Sof(H21C)=FVAR(3)
3.a Aromatic/amide H refined with riding coordinates:
 C10(H10), C11(H11), C12(H12), C13(H13), C14(H14), C24(H24), C25(H25),
 C26(H26), C27(H27), C28(H28)
3.b Disordered Me refined with riding coordinates:
 C5(H5A,H5B,H5C,H5D,H5E,H5F), C22(H22A,H22B,H22C,H22D,H22E,H22F), C21(H21A,
 H21B,H21C,H21D,H21E,H21F)
3.c Idealised Me refined as rotating group:
 C6(H6A,H6B,H6C), C7(H7A,H7B,H7C), C8(H8A,H8B,H8C), C19(H19A,H19B,H19C),
 C20(H20A,H20B,H20C)
;
_olex2_date_sample_completion 2018-01-29
_olex2_date_sample_data_collection 2018-01-29
_olex2_date_sample_submission 2018-01-29
_olex2_exptl_crystal_mounting_method 'From fomblin on a microscope slide.'
_olex2_submission_original_sample_id ldpm35
_olex2_submission_special_instructions 'No special instructions were received'
_oxdiff_exptl_absorpt_empirical_details
;
Empirical correction (ABSPACK) includes:
- Absorption correction using spherical harmonics
- Frame scaling
;
_oxdiff_exptl_absorpt_empirical_full_max 25.031
_oxdiff_exptl_absorpt_empirical_full_min 0.525

loop_
_space_group_symop_operation_xyz
'x, y, z'
'-x, -y, -z'

loop_
_atom_site_label
_atom_site_type_symbol
_atom_site_fract_x
_atom_site_fract_y
_atom_site_fract_z
_atom_site_U_iso_or_equiv
_atom_site_adp_type
_atom_site_occupancy
_atom_site_site_symmetry_order
_atom_site_calc_flag
_atom_site_refinement_flags_posn
_atom_site_refinement_flags_adp
_atom_site_refinement_flags_occupancy
_atom_site_disorder_assembly
_atom_site_disorder_group
P1 P 0.62277(5) 0.75882(4) 0.56708(2) 0.02932(11) Uani 1 1 d . . . . .
C1 C 0.71302(19) 0.97002(16) 0.59241(8) 0.0307(3) Uani 1 1 d . . . . .
C2 C 0.88383(19) 0.99102(17) 0.59621(8) 0.0316(3) Uani 1 1 d . . . . .
C3 C 0.94915(19) 0.84186(18) 0.58941(8) 0.0325(3) Uani 1 1 d . . . . .
C4 C 0.82750(19) 0.70894(18) 0.58033(8) 0.0319(3) Uani 1 1 d . . . . .
C5 C 0.6090(2) 1.09802(19) 0.59942(10) 0.0409(4) Uani 1 1 d . . . . .
H5A H 0.488436 1.048319 0.594427 0.049 Uiso 0.616(19) 1 calc R . P . .
H5B H 0.638651 1.173643 0.648518 0.049 Uiso 0.616(19) 1 calc R . P . .
H5C H 0.632067 1.155368 0.559866 0.049 Uiso 0.616(19) 1 calc R . P . .
H5D H 0.684334 1.203234 0.607447 0.049 Uiso 0.384(19) 1 calc R . P . .
H5E H 0.534118 1.077911 0.553356 0.049 Uiso 0.384(19) 1 calc R . P . .
H5F H 0.540702 1.096185 0.642008 0.049 Uiso 0.384(19) 1 calc R . P . .
C6 C 1.0036(2) 1.1499(2) 0.60803(9) 0.0429(4) Uani 1 1 d . . . . .
H6A H 0.938733 1.234833 0.610139 0.064 Uiso 1 1 calc GR . . . .
H6B H 1.075362 1.147497 0.566435 0.064 Uiso 1 1 calc GR . . . .
H6C H 1.074715 1.170960 0.655219 0.064 Uiso 1 1 calc GR . . . .
C7 C 1.1365(2) 0.8478(2) 0.59403(10) 0.0470(4) Uani 1 1 d . . . . .
H7A H 1.184160 0.885696 0.551771 0.071 Uiso 1 1 calc GR . . . .
H7B H 1.157756 0.740213 0.592154 0.071 Uiso 1 1 calc GR . . . .
H7C H 1.189996 0.921203 0.641172 0.071 Uiso 1 1 calc GR . . . .
C8 C 0.8472(2) 0.5405(2) 0.57710(10) 0.0458(4) Uani 1 1 d . . . . .
H8A H 0.787586 0.501812 0.616683 0.069 Uiso 1 1 calc GR . . . .
H8B H 0.967645 0.538127 0.584376 0.069 Uiso 1 1 calc GR . . . .
H8C H 0.799250 0.471284 0.528145 0.069 Uiso 1 1 calc GR . . . .
C9 C 0.51702(17) 0.71478(16) 0.64804(8) 0.0275(3) Uani 1 1 d . . . . .
C10 C 0.41952(19) 0.56158(17) 0.64043(9) 0.0346(3) Uani 1 1 d . . . . .
H10 H 0.409199 0.484259 0.594039 0.042 Uiso 1 1 calc R . . . .
C11 C 0.3377(2) 0.52143(19) 0.69994(9) 0.0387(3) Uani 1 1 d . . . . .
H11 H 0.273863 0.415999 0.694532 0.046 Uiso 1 1 calc R . . . .
C12 C 0.34839(19) 0.63357(19) 0.76709(9) 0.0371(3) Uani 1 1 d . . . . .
H12 H 0.290778 0.605993 0.807602 0.044 Uiso 1 1 calc R . . . .
C13 C 0.4433(2) 0.78616(18) 0.77515(9) 0.0363(3) Uani 1 1 d . . . . .
H13 H 0.450629 0.863609 0.821318 0.044 Uiso 1 1 calc R . . . .
C14 C 0.52775(18) 0.82689(17) 0.71621(8) 0.0312(3) Uani 1 1 d . . . . .
H14 H 0.593346 0.931874 0.722357 0.037 Uiso 1 1 calc R . . . .
P2 P 0.10814(4) 0.21874(4) 0.83397(2) 0.02904(11) Uani 1 1 d . . . . .
C15 C 0.18984(17) 0.29842(17) 0.93118(8) 0.0299(3) Uani 1 1 d . . . . .
C16 C 0.21411(17) 0.17655(17) 0.96159(8) 0.0288(3) Uani 1 1 d . . . . .
C17 C 0.14835(17) 0.01585(17) 0.91264(8) 0.0278(3) Uani 1 1 d . . . . .
C18 C 0.07426(17) 0.01635(17) 0.84518(8) 0.0287(3) Uani 1 1 d . . . . .
C19 C 0.2358(2) 0.47459(19) 0.96631(10) 0.0429(4) Uani 1 1 d . . . . .
H19A H 0.343790 0.519964 0.949800 0.064 Uiso 1 1 calc GR . . . .
H19B H 0.246497 0.492198 1.020985 0.064 Uiso 1 1 calc GR . . . .
H19C H 0.147233 0.526949 0.951148 0.064 Uiso 1 1 calc GR . . . .
C20 C 0.3002(2) 0.1961(2) 1.03826(8) 0.0383(3) Uani 1 1 d . . . . .
H20A H 0.333504 0.310389 1.062990 0.057 Uiso 1 1 calc GR . . . .
H20B H 0.401032 0.148359 1.033685 0.057 Uiso 1 1 calc GR . . . .
H20C H 0.222102 0.142153 1.068102 0.057 Uiso 1 1 calc GR . . . .
C22 C -0.0097(2) -0.12608(19) 0.78413(9) 0.0378(3) Uani 1 1 d . . . . .
H22A H -0.051987 -0.089436 0.741677 0.045 Uiso 0.660(18) 1 calc R . P . .
H22B H 0.072565 -0.193371 0.767736 0.045 Uiso 0.660(18) 1 calc R . P . .
H22C H -0.104367 -0.188455 0.803108 0.045 Uiso 0.660(18) 1 calc R . P . .
H22D H -0.003873 -0.224739 0.800004 0.045 Uiso 0.340(18) 1 calc R . P . .
H22E H -0.128424 -0.120804 0.773944 0.045 Uiso 0.340(18) 1 calc R . P . .
H22F H 0.048508 -0.125720 0.738573 0.045 Uiso 0.340(18) 1 calc R . P . .
C23 C -0.10216(17) 0.26783(16) 0.82882(7) 0.0273(3) Uani 1 1 d . . . . .
C24 C -0.24042(18) 0.18728(17) 0.85713(8) 0.0312(3) Uani 1 1 d . . . . .
H24 H -0.227039 0.103073 0.880225 0.037 Uiso 1 1 calc R . . . .
C25 C -0.39714(19) 0.22887(18) 0.85192(9) 0.0353(3) Uani 1 1 d . . . . .
H25 H -0.490741 0.172822 0.871151 0.042 Uiso 1 1 calc R . . . .
C26 C -0.41762(18) 0.35186(18) 0.81876(9) 0.0357(3) Uani 1 1 d . . . . .
H26 H -0.525244 0.380215 0.815304 0.043 Uiso 1 1 calc R . . . .
C27 C -0.28212(19) 0.43344(19) 0.79069(9) 0.0369(3) Uani 1 1 d . . . . .
H27 H -0.296111 0.518577 0.768354 0.044 Uiso 1 1 calc R . . . .
C28 C -0.12489(18) 0.39087(18) 0.79512(9) 0.0334(3) Uani 1 1 d . . . . .
H28 H -0.032250 0.446132 0.775012 0.040 Uiso 1 1 calc R . . . .
C21 C 0.1638(2) -0.13306(18) 0.93793(9) 0.0351(3) Uani 1 1 d . . . . .
H21A H 0.221919 -0.103016 0.988562 0.042 Uiso 0.102(18) 1 calc R . P . .
H21B H 0.050631 -0.197190 0.938200 0.042 Uiso 0.102(18) 1 calc R . P . .
H21C H 0.228910 -0.196083 0.903503 0.042 Uiso 0.102(18) 1 calc R . P . .
H21D H 0.112387 -0.227843 0.898281 0.042 Uiso 0.898(18) 1 calc R . P . .
H21E H 0.283675 -0.133670 0.948644 0.042 Uiso 0.898(18) 1 calc R . P . .
H21F H 0.105397 -0.134776 0.983340 0.042 Uiso 0.898(18) 1 calc R . P . .

loop_
_atom_site_aniso_label
_atom_site_aniso_U_11
_atom_site_aniso_U_22
_atom_site_aniso_U_33
_atom_site_aniso_U_23
_atom_site_aniso_U_13
_atom_site_aniso_U_12
P1 0.0317(2) 0.02736(19) 0.02763(19) 0.00680(14) -0.00014(14) 0.00333(14)
C1 0.0365(8) 0.0280(7) 0.0281(7) 0.0096(5) 0.0013(6) 0.0051(6)
C2 0.0362(8) 0.0331(7) 0.0248(7) 0.0101(6) 0.0014(6) 0.0015(6)
C3 0.0316(7) 0.0417(8) 0.0269(7) 0.0121(6) 0.0045(6) 0.0085(6)
C4 0.0359(8) 0.0353(8) 0.0277(7) 0.0100(6) 0.0067(6) 0.0113(6)
C5 0.0467(9) 0.0326(8) 0.0462(9) 0.0138(7) 0.0013(7) 0.0108(7)
C6 0.0437(9) 0.0400(9) 0.0407(9) 0.0127(7) 0.0010(7) -0.0057(7)
C7 0.0333(8) 0.0641(11) 0.0480(10) 0.0198(8) 0.0079(7) 0.0119(8)
C8 0.0532(10) 0.0391(9) 0.0526(10) 0.0151(7) 0.0164(8) 0.0202(8)
C9 0.0227(6) 0.0286(7) 0.0318(7) 0.0088(5) -0.0012(5) 0.0054(5)
C10 0.0337(8) 0.0294(7) 0.0370(8) 0.0048(6) -0.0023(6) 0.0020(6)
C11 0.0322(8) 0.0322(7) 0.0500(9) 0.0139(7) 0.0013(7) -0.0021(6)
C12 0.0303(8) 0.0426(8) 0.0432(8) 0.0182(7) 0.0096(6) 0.0085(6)
C13 0.0383(8) 0.0355(8) 0.0357(8) 0.0072(6) 0.0072(6) 0.0098(6)
C14 0.0296(7) 0.0275(7) 0.0350(7) 0.0069(6) 0.0014(6) 0.0030(6)
P2 0.02315(18) 0.0356(2) 0.0320(2) 0.01432(15) 0.00395(14) 0.00715(14)
C15 0.0212(6) 0.0334(7) 0.0354(7) 0.0105(6) 0.0028(5) 0.0032(6)
C16 0.0204(6) 0.0365(7) 0.0304(7) 0.0097(6) 0.0040(5) 0.0058(5)
C17 0.0225(6) 0.0328(7) 0.0315(7) 0.0107(6) 0.0075(5) 0.0088(5)
C18 0.0238(6) 0.0337(7) 0.0309(7) 0.0086(6) 0.0066(5) 0.0097(6)
C19 0.0405(9) 0.0342(8) 0.0514(10) 0.0102(7) -0.0024(7) 0.0023(7)
C20 0.0355(8) 0.0449(9) 0.0342(8) 0.0102(7) -0.0030(6) 0.0080(7)
C22 0.0387(8) 0.0392(8) 0.0339(8) 0.0038(6) 0.0005(6) 0.0106(7)
C23 0.0235(6) 0.0299(7) 0.0280(7) 0.0071(5) 0.0011(5) 0.0046(5)
C24 0.0303(7) 0.0299(7) 0.0351(7) 0.0107(6) 0.0058(6) 0.0063(6)
C25 0.0266(7) 0.0336(7) 0.0447(8) 0.0087(6) 0.0089(6) 0.0036(6)
C26 0.0254(7) 0.0354(8) 0.0458(9) 0.0066(6) 0.0014(6) 0.0090(6)
C27 0.0325(8) 0.0355(8) 0.0462(9) 0.0156(7) 0.0002(6) 0.0096(6)
C28 0.0271(7) 0.0351(7) 0.0404(8) 0.0158(6) 0.0027(6) 0.0041(6)
C21 0.0362(8) 0.0368(8) 0.0377(8) 0.0143(6) 0.0067(6) 0.0133(6)

loop_
_atom_type_symbol
_atom_type_description
_atom_type_scat_dispersion_real
_atom_type_scat_dispersion_imag
_atom_type_scat_source
C C 0.0181 0.0091 'International Tables Vol C Tables 4.2.6.8 and 6.1.1.4'
H H 0.0000 0.0000 'International Tables Vol C Tables 4.2.6.8 and 6.1.1.4'
P P 0.2955 0.4335 'International Tables Vol C Tables 4.2.6.8 and 6.1.1.4'

loop_
_exptl_crystal_face_index_h
_exptl_crystal_face_index_k
_exptl_crystal_face_index_l
_exptl_crystal_face_perp_dist
4 3 -1 0.0664
-5 -1 -2 0.0332
-4 4 -6 0.0612
2 -5 6 0.0859
1 -1 -11 0.0664
-1 2 10 0.1082
-4 4 4 0.0540
5 -2 4 0.0421
-5 0 -2 0.0305
-2 -2 11 0.0797
-4 -2 -4 0.0290

loop_
_geom_angle_atom_site_label_1
_geom_angle_atom_site_label_2
_geom_angle_atom_site_label_3
_geom_angle
_geom_angle_site_symmetry_1
_geom_angle_site_symmetry_3
_geom_angle_publ_flag
C1 P1 C4 91.68(7) . . ?
C1 P1 C9 106.06(6) . . ?
C4 P1 C9 103.36(6) . . ?
C2 C1 P1 109.13(11) . . ?
C2 C1 C5 127.14(14) . . ?
C5 C1 P1 123.42(11) . . ?
C1 C2 C3 114.45(13) . . ?
C1 C2 C6 125.02(14) . . ?
C3 C2 C6 120.52(14) . . ?
C2 C3 C7 120.16(14) . . ?
C4 C3 C2 114.03(13) . . ?
C4 C3 C7 125.80(15) . . ?
C3 C4 P1 109.39(11) . . ?
C3 C4 C8 128.53(15) . . ?
C8 C4 P1 122.01(12) . . ?
C10 C9 P1 118.04(11) . . ?
C14 C9 P1 123.29(11) . . ?
C14 C9 C10 118.67(13) . . ?
C11 C10 C9 120.48(14) . . ?
C12 C11 C10 120.40(14) . . ?
C11 C12 C13 119.68(14) . . ?
C12 C13 C14 120.36(14) . . ?
C13 C14 C9 120.39(13) . . ?
C15 P2 C23 104.71(6) . . ?
C18 P2 C15 91.53(6) . . ?
C18 P2 C23 105.76(6) . . ?
C16 C15 P2 109.25(11) . . ?
C16 C15 C19 127.95(14) . . ?
C19 C15 P2 122.55(11) . . ?
C15 C16 C17 114.23(12) . . ?
C15 C16 C20 125.03(14) . . ?
C17 C16 C20 120.74(13) . . ?
C16 C17 C21 121.18(12) . . ?
C18 C17 C16 114.35(12) . . ?
C18 C17 C21 124.46(13) . . ?
C17 C18 P2 109.34(11) . . ?
C17 C18 C22 127.47(13) . . ?
C22 C18 P2 122.95(11) . . ?
C24 C23 P2 122.74(11) . . ?
C24 C23 C28 118.67(13) . . ?
C28 C23 P2 118.60(11) . . ?
C25 C24 C23 120.60(13) . . ?
C26 C25 C24 120.11(14) . . ?
C27 C26 C25 120.13(14) . . ?
C26 C27 C28 119.91(14) . . ?
C27 C28 C23 120.57(14) . . ?

loop_
_geom_bond_atom_site_label_1
_geom_bond_atom_site_label_2
_geom_bond_distance
_geom_bond_site_symmetry_2
_geom_bond_publ_flag
P1 C1 1.7987(14) . ?
P1 C4 1.8058(15) . ?
P1 C9 1.8314(14) . ?
C1 C2 1.353(2) . ?
C1 C5 1.506(2) . ?
C2 C3 1.477(2) . ?
C2 C6 1.502(2) . ?
C3 C4 1.347(2) . ?
C3 C7 1.502(2) . ?
C4 C8 1.499(2) . ?
C9 C10 1.395(2) . ?
C9 C14 1.393(2) . ?
C10 C11 1.384(2) . ?
C11 C12 1.379(2) . ?
C12 C13 1.382(2) . ?
C13 C14 1.387(2) . ?
P2 C15 1.8097(15) . ?
P2 C18 1.8003(14) . ?
P2 C23 1.8303(14) . ?
C15 C16 1.352(2) . ?
C15 C19 1.497(2) . ?
C16 C17 1.473(2) . ?
C16 C20 1.5033(19) . ?
C17 C18 1.355(2) . ?
C17 C21 1.5029(19) . ?
C18 C22 1.501(2) . ?
C23 C24 1.394(2) . ?
C23 C28 1.394(2) . ?
C24 C25 1.385(2) . ?
C25 C26 1.383(2) . ?
C26 C27 1.379(2) . ?
C27 C28 1.391(2) . ?

loop_
_exptl_oxdiff_crystal_face_indexfrac_h
_exptl_oxdiff_crystal_face_indexfrac_k
_exptl_oxdiff_crystal_face_indexfrac_l
_exptl_oxdiff_crystal_face_x
_exptl_oxdiff_crystal_face_y
_exptl_oxdiff_crystal_face_z
3.9957 3.0030 -1.0088 -0.9357 0.3311 -0.2760
-4.9952 -1.0029 -1.9906 0.7741 -0.3075 0.6620
-3.9974 3.9995 -5.9951 -0.0383 0.0340 1.0377
1.9994 -5.0008 5.9992 0.4366 -0.1735 -0.8453
1.0008 -1.0026 -11.0022 -0.3137 -0.9366 0.1865
-1.0011 2.0029 10.0016 0.1746 0.9888 -0.0777
-3.9986 4.0017 4.0057 0.2204 0.7765 0.6809
4.9961 -1.9984 3.9922 -0.3825 0.0768 -0.9528
-4.9956 -0.0023 -1.9911 0.6608 -0.1811 0.7352
-1.9989 -1.9995 11.0054 0.7961 0.5509 -0.2732
-3.9955 -2.0035 -3.9921 0.6931 -0.5759 0.5275
